data_7232937
loop_
_publ_author_name
'Zhang, Tong'
'Zhang, Chunyu'
'Li, Xiaoting'
'Liang, Meng'
'Bian, Weixiao'
'Zhang, Yan'
'Wang, Kunpeng'
'Xue, Pengchong'

_publ_section_title
;
 Fluorescence response of cruciform D--\p--A--\p--D phenothiazine
 derivatives to mechanical force
;
_journal_issue 28
_journal_name_full CrystEngComm
_journal_page_first 4192
_journal_paper_doi 10.1039/C9CE00568D
_journal_volume 21
_journal_year 2019
_chemical_formula_moiety 'C44 H40 N2 O4 S2'
_chemical_formula_sum 'C44 H40 N2 O4 S2'
_chemical_formula_weight 724.90
_space_group_crystal_system monoclinic
_space_group_IT_number 14
_space_group_name_Hall '-P 2ybc'
_space_group_name_H-M_alt 'P 1 21/c 1'
_symmetry_space_group_name_Hall '-P 2ybc'
_symmetry_space_group_name_H-M 'P 1 21/c 1'
_atom_sites_solution_hydrogens geom
_audit_creation_date 2018-05-04
_audit_creation_method
;
Olex2 1.2
(compiled 2015.09.30 svn.r3233 for OlexSys, GUI svn.r5103)
;
_audit_update_record
;
2019-03-27 deposited with the CCDC.    2019-06-06 downloaded from the CCDC.
;
_cell_angle_alpha 90
_cell_angle_beta 91.341(6)
_cell_angle_gamma 90
_cell_formula_units_Z 2
_cell_length_a 8.6110(7)
_cell_length_b 7.4213(5)
_cell_length_c 27.8297(19)
_cell_measurement_reflns_used 2355
_cell_measurement_temperature 100.00(10)
_cell_measurement_theta_max 28.3430
_cell_measurement_theta_min 2.7410
_cell_volume 1778.0(2)
_computing_cell_refinement 'CrysAlisPro 1.171.39.32a (Rigaku OD, 2017)'
_computing_data_collection 'CrysAlisPro 1.171.39.32a (Rigaku OD, 2017)'
_computing_data_reduction 'CrysAlisPro 1.171.39.32a (Rigaku OD, 2017)'
_computing_molecular_graphics 'Olex2 (Dolomanov et al., 2009)'
_computing_publication_material 'Olex2 (Dolomanov et al., 2009)'
_computing_structure_refinement 'ShelXL (Sheldrick, 2015)'
_computing_structure_solution 'ShelXT (Sheldrick, 2015)'
_diffrn_ambient_environment N~2~
_diffrn_ambient_temperature 100.00(10)
_diffrn_detector 'CCD plate'
_diffrn_detector_area_resol_mean 5.2740
_diffrn_detector_type AtlasS2
_diffrn_measured_fraction_theta_full 1.000
_diffrn_measured_fraction_theta_max 1.000
_diffrn_measurement_details
;
List of Runs (angles in degrees, time in seconds):

  # Type    Start    End  Width  t~exp~   \w     \q     \k     \f   Frames
#--------------------------------------------------------------------------
  1  \w    -88.00  26.00   1.00    3.67    --  -11.24 -19.00-180.00  114
  2  \w      3.00  62.00   1.00    3.67    --  -11.24  77.00 120.00   59
;
_diffrn_measurement_device 'four-circle diffractometer'
_diffrn_measurement_device_type 'SuperNova, Dual, Cu at home/near, AtlasS2'
_diffrn_measurement_method '\w scans'
_diffrn_orient_matrix_type 'CrysAlisPro convention (1999,Acta A55,543-557)'
_diffrn_orient_matrix_UB_11 0.0810848000
_diffrn_orient_matrix_UB_12 -0.0151179000
_diffrn_orient_matrix_UB_13 -0.0010978000
_diffrn_orient_matrix_UB_21 0.0111287000
_diffrn_orient_matrix_UB_22 0.0453475000
_diffrn_orient_matrix_UB_23 0.0222512000
_diffrn_orient_matrix_UB_31 -0.0087758000
_diffrn_orient_matrix_UB_32 -0.0828349000
_diffrn_orient_matrix_UB_33 0.0124124000
_diffrn_radiation_monochromator mirror
_diffrn_radiation_probe x-ray
_diffrn_radiation_type MoK\a
_diffrn_radiation_wavelength 0.71073
_diffrn_reflns_av_R_equivalents 0.0375
_diffrn_reflns_av_unetI/netI 0.0562
_diffrn_reflns_Laue_measured_fraction_full 1.000
_diffrn_reflns_Laue_measured_fraction_max 1.000
_diffrn_reflns_limit_h_max 10
_diffrn_reflns_limit_h_min -10
_diffrn_reflns_limit_k_max 8
_diffrn_reflns_limit_k_min -7
_diffrn_reflns_limit_l_max 33
_diffrn_reflns_limit_l_min -26
_diffrn_reflns_number 6896
_diffrn_reflns_point_group_measured_fraction_full 1.000
_diffrn_reflns_point_group_measured_fraction_max 1.000
_diffrn_reflns_theta_full 25.009
_diffrn_reflns_theta_max 25.009
_diffrn_reflns_theta_min 2.366
_diffrn_source 'micro-focus sealed X-ray tube'
_diffrn_source_type 'SuperNova (Mo) X-ray Source'
_exptl_absorpt_coefficient_mu 0.198
_exptl_absorpt_correction_T_max 1.00000
_exptl_absorpt_correction_T_min 0.94529
_exptl_absorpt_correction_type multi-scan
_exptl_absorpt_process_details
;
CrysAlisPro 1.171.39.32a (Rigaku Oxford Diffraction, 2017)
Empirical absorption correction using spherical harmonics,
 implemented in SCALE3 ABSPACK scaling algorithm.
;
_exptl_crystal_colour red
_exptl_crystal_colour_primary red
_exptl_crystal_density_diffrn 1.354
_exptl_crystal_description block
_exptl_crystal_F_000 764
_exptl_crystal_size_max 0.25
_exptl_crystal_size_mid 0.22
_exptl_crystal_size_min 0.2
_refine_diff_density_max 0.322
_refine_diff_density_min -0.353
_refine_diff_density_rms 0.067
_refine_ls_extinction_method none
_refine_ls_goodness_of_fit_ref 1.058
_refine_ls_hydrogen_treatment constr
_refine_ls_matrix_type full
_refine_ls_number_parameters 237
_refine_ls_number_reflns 3141
_refine_ls_number_restraints 0
_refine_ls_restrained_S_all 1.058
_refine_ls_R_factor_all 0.0567
_refine_ls_R_factor_gt 0.0416
_refine_ls_shift/su_max 0.001
_refine_ls_shift/su_mean 0.000
_refine_ls_structure_factor_coef Fsqd
_refine_ls_weighting_details 'w=1/[\s^2^(Fo^2^)+(0.0283P)^2^+0.7913P] where P=(Fo^2^+2Fc^2^)/3'
_refine_ls_weighting_scheme calc
_refine_ls_wR_factor_gt 0.0831
_refine_ls_wR_factor_ref 0.0931
_reflns_Friedel_coverage 0.000
_reflns_number_gt 2525
_reflns_number_total 3141
_reflns_threshold_expression 'I > 2\s(I)'
_cod_data_source_file c9ce00568d2.cif
_cod_data_source_block a180504c
_cod_depositor_comments 'Adding full bibliography for 7232936--7232938.cif.'
_cod_database_code 7232937
_shelx_space_group_comment
;
The symmetry employed for this shelxl refinement is uniquely defined
by the following loop, which should always be used as a source of
symmetry information in preference to the above space-group names.
They are only intended as comments.
;
_reflns_odcompleteness_completeness 99.90
_reflns_odcompleteness_iscentric 1
_reflns_odcompleteness_theta 26.32
_olex2_refinement_description
;
1. Fixed Uiso
 At 1.2 times of:
  All C(H) groups, All C(H,H) groups
 At 1.5 times of:
  All C(H,H,H) groups
2.a Secondary CH2 refined with riding coordinates:
 C13(H13A,H13B), C21(H21A,H21B)
2.b Aromatic/amide H refined with riding coordinates:
 C5(H5), C18(H18), C7(H7), C8(H8), C2(H2), C11(H11), C6(H6), C15(H15),
 C12(H12), C16(H16)
2.c Idealised Me refined as rotating group:
 C14(H14A,H14B,H14C), C22(H22A,H22B,H22C)
;
_shelx_shelxl_version_number 2014/7
_olex2_date_sample_data_collection 2018-05-04
_olex2_submission_special_instructions 'No special instructions were received'
_oxdiff_exptl_absorpt_empirical_details
;
Empirical correction (ABSPACK) includes:
- Absorption correction using spherical harmonics
- Frame scaling
;
_oxdiff_exptl_absorpt_empirical_full_max 1.118
_oxdiff_exptl_absorpt_empirical_full_min 0.791

loop_
_space_group_symop_operation_xyz
'x, y, z'
'-x, y+1/2, -z+1/2'
'-x, -y, -z'
'x, -y-1/2, z-1/2'

loop_
_atom_site_label
_atom_site_type_symbol
_atom_site_fract_x
_atom_site_fract_y
_atom_site_fract_z
_atom_site_U_iso_or_equiv
_atom_site_adp_type
_atom_site_occupancy
_atom_site_site_symmetry_order
_atom_site_calc_flag
_atom_site_refinement_flags_posn
S1 S 0.07474(6) 0.67928(7) 0.29943(2) 0.01532(15) Uani 1 1 d .
O2 O 0.86772(16) 0.17746(19) 0.54211(5) 0.0223(4) Uani 1 1 d .
O1 O 0.88398(18) -0.1188(2) 0.55675(6) 0.0330(4) Uani 1 1 d .
N1 N 0.31103(19) 0.9641(2) 0.28606(6) 0.0143(4) Uani 1 1 d .
C9 C 0.2581(2) 0.8845(2) 0.24209(7) 0.0127(4) Uani 1 1 d .
C10 C 0.3491(2) 0.8451(3) 0.32418(7) 0.0141(4) Uani 1 1 d .
C3 C 0.2514(2) 0.6969(3) 0.33258(7) 0.0136(4) Uani 1 1 d .
C5 C 0.0951(2) 0.6627(3) 0.20128(7) 0.0167(5) Uani 1 1 d .
H5 H 0.0238 0.5689 0.2027 0.020 Uiso 1 1 calc R
C4 C 0.1476(2) 0.7453(3) 0.24315(7) 0.0133(4) Uani 1 1 d .
C13 C 0.3917(2) 1.1380(3) 0.28422(7) 0.0159(5) Uani 1 1 d .
H13A H 0.4857 1.1239 0.2661 0.019 Uiso 1 1 calc R
H13B H 0.4217 1.1738 0.3166 0.019 Uiso 1 1 calc R
C18 C 0.5985(2) 0.1397(3) 0.49019(7) 0.0180(5) Uani 1 1 d .
H18 H 0.6664 0.2337 0.4838 0.022 Uiso 1 1 calc R
C1 C 0.4185(2) 0.5910(3) 0.39794(7) 0.0164(5) Uani 1 1 d .
C7 C 0.2585(2) 0.8546(3) 0.15567(7) 0.0190(5) Uani 1 1 d .
H7 H 0.2956 0.8915 0.1261 0.023 Uiso 1 1 calc R
C8 C 0.3147(2) 0.9358(3) 0.19746(7) 0.0151(4) Uani 1 1 d .
H8 H 0.3903 1.0249 0.1958 0.018 Uiso 1 1 calc R
C2 C 0.2875(2) 0.5710(3) 0.36773(7) 0.0152(5) Uani 1 1 d .
H2 H 0.2235 0.4712 0.3713 0.018 Uiso 1 1 calc R
C11 C 0.4792(2) 0.8662(3) 0.35465(7) 0.0161(5) Uani 1 1 d .
H11 H 0.5456 0.9634 0.3503 0.019 Uiso 1 1 calc R
C6 C 0.1482(2) 0.7193(3) 0.15727(7) 0.0205(5) Uani 1 1 d .
H6 H 0.1101 0.6669 0.1290 0.025 Uiso 1 1 calc R
C15 C 0.4621(2) 0.4543(3) 0.43412(7) 0.0174(5) Uani 1 1 d .
H15 H 0.5337 0.4869 0.4581 0.021 Uiso 1 1 calc R
C19 C 0.6494(2) 0.0025(3) 0.52086(7) 0.0163(5) Uani 1 1 d .
C20 C 0.8109(3) 0.0095(3) 0.54199(7) 0.0205(5) Uani 1 1 d .
C17 C 0.4506(2) 0.1430(3) 0.46861(7) 0.0169(5) Uani 1 1 d .
C12 C 0.5104(2) 0.7437(3) 0.39123(7) 0.0169(5) Uani 1 1 d .
H12 H 0.5950 0.7637 0.4119 0.020 Uiso 1 1 calc R
C16 C 0.4061(2) 0.2873(3) 0.43487(7) 0.0195(5) Uani 1 1 d .
H16 H 0.3309 0.2589 0.4116 0.023 Uiso 1 1 calc R
C14 C 0.2934(2) 1.2860(3) 0.26141(7) 0.0181(5) Uani 1 1 d .
H14A H 0.2712 1.2566 0.2284 0.027 Uiso 1 1 calc GR
H14B H 0.3490 1.3980 0.2632 0.027 Uiso 1 1 calc GR
H14C H 0.1979 1.2970 0.2783 0.027 Uiso 1 1 calc GR
C21 C 1.0200(2) 0.2001(3) 0.56511(8) 0.0263(5) Uani 1 1 d .
H21A H 1.0915 0.1100 0.5534 0.032 Uiso 1 1 calc R
H21B H 1.0127 0.1865 0.5997 0.032 Uiso 1 1 calc R
C22 C 1.0761(3) 0.3848(3) 0.55309(10) 0.0369(6) Uani 1 1 d .
H22A H 1.0941 0.3923 0.5192 0.055 Uiso 1 1 calc GR
H22B H 1.1712 0.4089 0.5706 0.055 Uiso 1 1 calc GR
H22C H 0.9992 0.4719 0.5617 0.055 Uiso 1 1 calc GR

loop_
_atom_site_aniso_label
_atom_site_aniso_U_11
_atom_site_aniso_U_22
_atom_site_aniso_U_33
_atom_site_aniso_U_23
_atom_site_aniso_U_13
_atom_site_aniso_U_12
S1 0.0131(3) 0.0147(3) 0.0181(3) 0.0032(2) 0.0001(2) -0.0003(2)
O2 0.0172(8) 0.0219(8) 0.0275(8) 0.0019(7) -0.0041(6) 0.0025(6)
O1 0.0292(10) 0.0266(9) 0.0425(10) 0.0100(8) -0.0119(8) 0.0074(8)
N1 0.0152(9) 0.0109(9) 0.0166(9) 0.0003(7) -0.0018(7) -0.0020(7)
C9 0.0125(10) 0.0077(10) 0.0177(11) 0.0006(8) -0.0025(8) 0.0052(8)
C10 0.0155(11) 0.0117(10) 0.0152(10) -0.0004(8) 0.0014(8) 0.0038(9)
C3 0.0128(10) 0.0141(10) 0.0139(10) -0.0008(8) 0.0011(8) 0.0019(8)
C5 0.0140(11) 0.0103(10) 0.0258(12) -0.0022(9) -0.0012(9) -0.0013(9)
C4 0.0105(10) 0.0120(10) 0.0175(10) 0.0035(8) 0.0012(8) 0.0055(8)
C13 0.0163(11) 0.0139(11) 0.0176(11) -0.0012(9) -0.0013(9) -0.0037(9)
C18 0.0237(12) 0.0151(11) 0.0153(10) -0.0010(9) 0.0030(9) 0.0006(9)
C1 0.0193(12) 0.0175(11) 0.0125(10) 0.0004(9) 0.0029(9) 0.0055(9)
C7 0.0188(12) 0.0231(12) 0.0152(11) 0.0024(9) 0.0019(9) 0.0033(9)
C8 0.0120(10) 0.0136(11) 0.0199(11) 0.0022(9) 0.0010(8) 0.0018(9)
C2 0.0174(11) 0.0128(11) 0.0156(11) 0.0015(8) 0.0038(9) 0.0004(9)
C11 0.0168(11) 0.0144(11) 0.0172(11) -0.0017(9) 0.0028(9) -0.0013(9)
C6 0.0225(12) 0.0220(12) 0.0167(11) -0.0044(9) -0.0038(9) 0.0027(10)
C15 0.0186(11) 0.0210(12) 0.0126(10) -0.0003(9) -0.0001(9) 0.0061(9)
C19 0.0195(11) 0.0170(11) 0.0124(10) -0.0017(8) 0.0005(9) 0.0041(9)
C20 0.0251(13) 0.0219(12) 0.0146(11) 0.0005(9) 0.0013(9) 0.0026(10)
C17 0.0218(12) 0.0169(11) 0.0121(10) -0.0011(8) -0.0006(9) 0.0047(9)
C12 0.0169(11) 0.0186(11) 0.0151(10) -0.0029(9) -0.0017(8) 0.0021(9)
C16 0.0219(12) 0.0230(12) 0.0134(10) 0.0018(9) -0.0014(9) 0.0039(10)
C14 0.0175(11) 0.0126(11) 0.0242(12) -0.0002(9) -0.0011(9) -0.0015(9)
C21 0.0175(12) 0.0337(14) 0.0273(12) -0.0035(11) -0.0056(10) 0.0050(10)
C22 0.0219(13) 0.0354(15) 0.0528(17) -0.0067(13) -0.0090(12) -0.0022(11)

loop_
_atom_type_symbol
_atom_type_description
_atom_type_scat_dispersion_real
_atom_type_scat_dispersion_imag
_atom_type_scat_source
C C 0.0033 0.0016 'International Tables Vol C Tables 4.2.6.8 and 6.1.1.4'
H H 0.0000 0.0000 'International Tables Vol C Tables 4.2.6.8 and 6.1.1.4'
N N 0.0061 0.0033 'International Tables Vol C Tables 4.2.6.8 and 6.1.1.4'
O O 0.0106 0.0060 'International Tables Vol C Tables 4.2.6.8 and 6.1.1.4'
S S 0.1246 0.1234 'International Tables Vol C Tables 4.2.6.8 and 6.1.1.4'

loop_
_geom_angle_atom_site_label_1
_geom_angle_atom_site_label_2
_geom_angle_atom_site_label_3
_geom_angle
_geom_angle_site_symmetry_1
_geom_angle_site_symmetry_3
C3 S1 C4 97.07(9) . .
C20 O2 C21 115.72(16) . .
C9 N1 C13 118.49(16) . .
C10 N1 C9 116.73(16) . .
C10 N1 C13 118.33(16) . .
C4 C9 N1 119.35(17) . .
C8 C9 N1 122.64(18) . .
C8 C9 C4 117.98(18) . .
C3 C10 N1 118.96(17) . .
C11 C10 N1 123.64(17) . .
C11 C10 C3 117.40(18) . .
C10 C3 S1 118.81(15) . .
C2 C3 S1 119.76(15) . .
C2 C3 C10 121.36(18) . .
C4 C5 H5 119.9 . .
C6 C5 H5 119.9 . .
C6 C5 C4 120.24(19) . .
C9 C4 S1 118.43(15) . .
C5 C4 S1 120.48(15) . .
C5 C4 C9 121.08(18) . .
N1 C13 H13A 109.0 . .
N1 C13 H13B 109.0 . .
N1 C13 C14 113.08(16) . .
H13A C13 H13B 107.8 . .
C14 C13 H13A 109.0 . .
C14 C13 H13B 109.0 . .
C19 C18 H18 118.4 . .
C19 C18 C17 123.18(19) . .
C17 C18 H18 118.4 . .
C2 C1 C15 121.81(18) . .
C12 C1 C2 117.22(18) . .
C12 C1 C15 120.93(19) . .
C8 C7 H7 119.5 . .
C6 C7 H7 119.5 . .
C6 C7 C8 120.97(19) . .
C9 C8 H8 119.8 . .
C7 C8 C9 120.32(19) . .
C7 C8 H8 119.8 . .
C3 C2 C1 121.19(19) . .
C3 C2 H2 119.4 . .
C1 C2 H2 119.4 . .
C10 C11 H11 119.7 . .
C12 C11 C10 120.70(18) . .
C12 C11 H11 119.7 . .
C5 C6 C7 119.35(19) . .
C5 C6 H6 120.3 . .
C7 C6 H6 120.3 . .
C1 C15 H15 117.8 . .
C16 C15 C1 124.49(19) . .
C16 C15 H15 117.8 . .
C18 C19 C20 119.40(19) . .
C18 C19 C17 120.05(19) . 3_656
C17 C19 C20 120.55(18) 3_656 .
O2 C20 C19 111.66(17) . .
O1 C20 O2 123.0(2) . .
O1 C20 C19 125.3(2) . .
C18 C17 C19 116.77(18) . 3_656
C18 C17 C16 120.63(19) . .
C19 C17 C16 122.53(19) 3_656 .
C1 C12 H12 119.0 . .
C11 C12 C1 121.97(19) . .
C11 C12 H12 119.0 . .
C15 C16 C17 126.9(2) . .
C15 C16 H16 116.6 . .
C17 C16 H16 116.6 . .
C13 C14 H14A 109.5 . .
C13 C14 H14B 109.5 . .
C13 C14 H14C 109.5 . .
H14A C14 H14B 109.5 . .
H14A C14 H14C 109.5 . .
H14B C14 H14C 109.5 . .
O2 C21 H21A 110.2 . .
O2 C21 H21B 110.2 . .
O2 C21 C22 107.47(18) . .
H21A C21 H21B 108.5 . .
C22 C21 H21A 110.2 . .
C22 C21 H21B 110.2 . .
C21 C22 H22A 109.5 . .
C21 C22 H22B 109.5 . .
C21 C22 H22C 109.5 . .
H22A C22 H22B 109.5 . .
H22A C22 H22C 109.5 . .
H22B C22 H22C 109.5 . .

loop_
_geom_bond_atom_site_label_1
_geom_bond_atom_site_label_2
_geom_bond_distance
_geom_bond_site_symmetry_2
S1 C3 1.765(2) .
S1 C4 1.7700(19) .
O2 C20 1.339(3) .
O2 C21 1.455(2) .
O1 C20 1.208(3) .
N1 C9 1.424(2) .
N1 C10 1.413(2) .
N1 C13 1.467(2) .
C9 C4 1.405(3) .
C9 C8 1.398(3) .
C10 C3 1.408(3) .
C10 C11 1.398(3) .
C3 C2 1.383(3) .
C5 H5 0.9300 .
C5 C4 1.383(3) .
C5 C6 1.382(3) .
C13 H13A 0.9700 .
C13 H13B 0.9700 .
C13 C14 1.517(3) .
C18 H18 0.9300 .
C18 C19 1.392(3) .
C18 C17 1.396(3) .
C1 C2 1.399(3) .
C1 C15 1.472(3) .
C1 C12 1.397(3) .
C7 H7 0.9300 .
C7 C8 1.387(3) .
C7 C6 1.384(3) .
C8 H8 0.9300 .
C2 H2 0.9300 .
C11 H11 0.9300 .
C11 C12 1.386(3) .
C6 H6 0.9300 .
C15 H15 0.9300 .
C15 C16 1.330(3) .
C19 C20 1.498(3) .
C19 C17 1.416(3) 3_656
C17 C19 1.416(3) 3_656
C17 C16 1.469(3) .
C12 H12 0.9300 .
C16 H16 0.9300 .
C14 H14A 0.9600 .
C14 H14B 0.9600 .
C14 H14C 0.9600 .
C21 H21A 0.9700 .
C21 H21B 0.9700 .
C21 C22 1.494(3) .
C22 H22A 0.9600 .
C22 H22B 0.9600 .
C22 H22C 0.9600 .

loop_
_geom_torsion_atom_site_label_1
_geom_torsion_atom_site_label_2
_geom_torsion_atom_site_label_3
_geom_torsion_atom_site_label_4
_geom_torsion
_geom_torsion_site_symmetry_1
_geom_torsion_site_symmetry_4
S1 C3 C2 C1 -173.41(15) . .
N1 C9 C4 S1 1.8(2) . .
N1 C9 C4 C5 -179.03(17) . .
N1 C9 C8 C7 -179.66(18) . .
N1 C10 C3 S1 -6.7(2) . .
N1 C10 C3 C2 176.52(17) . .
N1 C10 C11 C12 -179.60(18) . .
C9 N1 C10 C3 -42.1(2) . .
C9 N1 C10 C11 138.18(19) . .
C9 N1 C13 C14 59.5(2) . .
C10 N1 C9 C4 45.0(2) . .
C10 N1 C9 C8 -133.27(19) . .
C10 N1 C13 C14 -149.56(17) . .
C10 C3 C2 C1 3.3(3) . .
C10 C11 C12 C1 2.9(3) . .
C3 S1 C4 C9 -39.08(17) . .
C3 S1 C4 C5 141.75(17) . .
C3 C10 C11 C12 0.7(3) . .
C4 S1 C3 C10 41.81(17) . .
C4 S1 C3 C2 -141.40(16) . .
C4 C9 C8 C7 2.1(3) . .
C4 C5 C6 C7 2.4(3) . .
C13 N1 C9 C4 -163.61(17) . .
C13 N1 C9 C8 18.1(3) . .
C13 N1 C10 C3 166.43(17) . .
C13 N1 C10 C11 -13.3(3) . .
C18 C19 C20 O2 22.0(3) . .
C18 C19 C20 O1 -157.1(2) . .
C18 C17 C16 C15 -27.6(3) . .
C1 C15 C16 C17 176.95(19) . .
C8 C9 C4 S1 -179.86(14) . .
C8 C9 C4 C5 -0.7(3) . .
C8 C7 C6 C5 -1.0(3) . .
C2 C1 C15 C16 15.3(3) . .
C2 C1 C12 C11 -3.4(3) . .
C11 C10 C3 S1 172.97(14) . .
C11 C10 C3 C2 -3.8(3) . .
C6 C5 C4 S1 177.63(15) . .
C6 C5 C4 C9 -1.5(3) . .
C6 C7 C8 C9 -1.3(3) . .
C15 C1 C2 C3 -177.32(18) . .
C15 C1 C12 C11 174.25(18) . .
C19 C18 C17 C19 -0.1(3) . 3_656
C19 C18 C17 C16 -177.24(18) . .
C19 C17 C16 C15 155.4(2) 3_656 .
C20 O2 C21 C22 168.92(18) . .
C17 C18 C19 C20 179.40(18) . .
C17 C18 C19 C17 0.1(3) . 3_656
C17 C19 C20 O2 -158.71(18) 3_656 .
C17 C19 C20 O1 22.2(3) 3_656 .
C12 C1 C2 C3 0.3(3) . .
C12 C1 C15 C16 -162.2(2) . .
C21 O2 C20 O1 -5.1(3) . .
C21 O2 C20 C19 175.78(16) . .
